data_4347981
loop_
_publ_author_name
'Schlindwein, Simon H.'
'Bader, Katharina'
'Sibold, Carlo'
'Frey, Wolfgang'
'Neugebauer, Petr'
'Orlita, Milan'
'Slageren, Joris van'
'Gudat, Dietrich'

_publ_section_title
;
 New Selective Synthesis of Dithiaboroles as a Viable Pathway to
 Functionalized Benzenedithiolenes and Their Complexes.
;
_journal_issue 12
_journal_name_full 'Inorganic chemistry'
_journal_page_first 6186
_journal_page_last 6194
_journal_paper_doi 10.1021/acs.inorgchem.6b00821
_journal_volume 55
_journal_year 2016
_chemical_formula_moiety 'C9 H10 B2 Br4 S3'
_chemical_formula_sum 'C9 H10 B2 Br4 S3'
_chemical_formula_weight 555.61
_space_group_crystal_system monoclinic
_space_group_IT_number 15
_space_group_name_Hall '-C 2yc'
_space_group_name_H-M_alt 'C 1 2/c 1'
_atom_sites_solution_hydrogens geom
_audit_creation_method SHELXL-2014/7
_cell_angle_alpha 90
_cell_angle_beta 112.32(3)
_cell_angle_gamma 90
_cell_formula_units_Z 8
_cell_length_a 21.395(4)
_cell_length_b 10.626(2)
_cell_length_c 15.892(3)
_cell_measurement_reflns_used 2476
_cell_measurement_temperature 100(2)
_cell_measurement_theta_max 26.381
_cell_measurement_theta_min 2.058
_cell_volume 3342.2(13)
_computing_cell_refinement 'Bruker ApexII Software Suite, 2008'
_computing_data_collection 'Bruker ApexII Software Suite, 2008'
_computing_data_reduction 'Bruker ApexII Software Suite, 2008'
_computing_molecular_graphics 'SHELXS plus XP (Sheldrick, 1991)'
_computing_publication_material 'SHELXL-2014/7 (Sheldrick, 2014)'
_computing_structure_refinement 'SHELXL-2014/7 (Sheldrick, 2014)'
_computing_structure_solution 'SHELXs-2014/7 (Sheldrick, 2014)'
_diffrn_ambient_temperature 100(2)
_diffrn_measured_fraction_theta_full 0.999
_diffrn_measured_fraction_theta_max 0.997
_diffrn_measurement_device_type 'Bruker Kappa ApexII Duo'
_diffrn_measurement_method 'Omega and phi scans'
_diffrn_radiation_type MoK\a
_diffrn_radiation_wavelength 0.71073
_diffrn_reflns_av_R_equivalents 0.0505
_diffrn_reflns_av_unetI/netI 0.0582
_diffrn_reflns_Laue_measured_fraction_full 0.999
_diffrn_reflns_Laue_measured_fraction_max 0.997
_diffrn_reflns_limit_h_max 24
_diffrn_reflns_limit_h_min -26
_diffrn_reflns_limit_k_max 13
_diffrn_reflns_limit_k_min -11
_diffrn_reflns_limit_l_max 19
_diffrn_reflns_limit_l_min -19
_diffrn_reflns_number 13085
_diffrn_reflns_point_group_measured_fraction_full 0.999
_diffrn_reflns_point_group_measured_fraction_max 0.997
_diffrn_reflns_theta_full 25.242
_diffrn_reflns_theta_max 26.381
_diffrn_reflns_theta_min 2.058
_exptl_absorpt_coefficient_mu 9.986
_exptl_absorpt_correction_T_max 01829
_exptl_absorpt_correction_T_min 0.0959
_exptl_absorpt_correction_type numerical
_exptl_absorpt_process_details 'BLESSING 1995'
_exptl_crystal_colour colourless
_exptl_crystal_density_diffrn 2.208
_exptl_crystal_description block
_exptl_crystal_F_000 2096
_exptl_crystal_size_max 0.252
_exptl_crystal_size_mid 0.247
_exptl_crystal_size_min 0.203
_refine_diff_density_max 1.356
_refine_diff_density_min -1.087
_refine_diff_density_rms 0.126
_refine_ls_extinction_method none
_refine_ls_goodness_of_fit_ref 1.051
_refine_ls_hydrogen_treatment constr
_refine_ls_matrix_type full
_refine_ls_number_parameters 165
_refine_ls_number_reflns 3412
_refine_ls_number_restraints 0
_refine_ls_restrained_S_all 1.051
_refine_ls_R_factor_all 0.0715
_refine_ls_R_factor_gt 0.0415
_refine_ls_shift/su_max 0.001
_refine_ls_shift/su_mean 0.000
_refine_ls_structure_factor_coef Fsqd
_refine_ls_weighting_details 'w=1/[\s^2^(Fo^2^)+(0.0230P)^2^+14.7889P] where P=(Fo^2^+2Fc^2^)/3'
_refine_ls_weighting_scheme calc
_refine_ls_wR_factor_gt 0.0732
_refine_ls_wR_factor_ref 0.0797
_reflns_Friedel_coverage 0.000
_reflns_number_gt 2476
_reflns_number_total 3412
_reflns_threshold_expression 'I > 2\s(I)'
_cod_data_source_file 7b(gud304).cif
_cod_data_source_block gud304
_cod_original_sg_symbol_H-M 'C 2/c'
_cod_database_code 4347981
_shelx_shelxl_version_number 2014/7
_shelx_space_group_comment
;
The symmetry employed for this shelxl refinement is uniquely defined
by the following loop, which should always be used as a source of
symmetry information in preference to the above space-group names.
They are only intended as comments.
;
_shelx_estimated_absorpt_t_min 0.188
_shelx_estimated_absorpt_t_max 0.236

loop_
_space_group_symop_operation_xyz
'x, y, z'
'-x, y, -z+1/2'
'x+1/2, y+1/2, z'
'-x+1/2, y+1/2, -z+1/2'
'-x, -y, -z'
'x, -y, z-1/2'
'-x+1/2, -y+1/2, -z'
'x+1/2, -y+1/2, z-1/2'

loop_
_atom_site_label
_atom_site_type_symbol
_atom_site_fract_x
_atom_site_fract_y
_atom_site_fract_z
_atom_site_U_iso_or_equiv
_atom_site_adp_type
_atom_site_occupancy
_atom_site_site_symmetry_order
_atom_site_calc_flag
_atom_site_refinement_flags_posn
_atom_site_refinement_flags_adp
Br1 Br 0.46400(4) 0.44352(7) 0.59845(5) 0.0541(2) Uani 1 1 d . .
Br2 Br 0.33388(3) 1.07913(5) 0.19633(4) 0.03495(17) Uani 1 1 d . .
Br3 Br 0.25261(3) 0.82019(6) 0.10396(4) 0.03667(17) Uani 1 1 d . .
Br4 Br 0.40878(3) 0.80064(5) 0.24952(4) 0.03065(15) Uani 1 1 d . .
S1 S 0.29193(6) 0.86448(12) 0.31433(9) 0.0205(3) Uani 1 1 d . .
S2 S 0.38015(7) 0.66199(13) 0.45906(10) 0.0295(3) Uani 1 1 d . .
S3 S 0.49237(8) 0.74217(19) 0.63257(10) 0.0467(5) Uani 1 1 d . .
B1 B 0.4462(3) 0.6160(8) 0.5634(5) 0.0397(19) Uani 1 1 d . .
B2 B 0.3220(3) 0.8971(6) 0.2135(4) 0.0228(14) Uani 1 1 d . .
C1 C 0.3592(3) 0.9169(5) 0.4150(3) 0.0221(12) Uani 1 1 d . .
C2 C 0.3955(3) 0.8251(5) 0.4766(3) 0.0263(13) Uani 1 1 d . .
C3 C 0.4470(3) 0.8619(6) 0.5583(4) 0.0308(14) Uani 1 1 d . .
C4 C 0.4602(3) 0.9877(7) 0.5786(4) 0.0446(17) Uani 1 1 d . .
H4 H 0.4944 1.0121 0.6348 0.054 Uiso 1 1 calc R U
C5 C 0.4232(3) 1.0792(6) 0.5166(4) 0.0399(16) Uani 1 1 d . .
H5 H 0.4324 1.1659 0.5305 0.048 Uiso 1 1 calc R U
C6 C 0.3729(3) 1.0436(5) 0.4344(4) 0.0305(14) Uani 1 1 d . .
H6 H 0.3481 1.1058 0.3918 0.037 Uiso 1 1 calc R U
C7 C 0.2231(3) 0.9724(5) 0.3080(4) 0.0274(13) Uani 1 1 d . .
H7 H 0.2363 1.0608 0.3008 0.033 Uiso 1 1 calc R U
C8 C 0.2118(3) 0.9601(6) 0.3974(4) 0.0408(16) Uani 1 1 d . .
H8A H 0.1765 1.0191 0.3971 0.061 Uiso 1 1 calc R U
H8B H 0.2539 0.9795 0.4486 0.061 Uiso 1 1 calc R U
H8C H 0.1977 0.8740 0.4035 0.061 Uiso 1 1 calc R U
C9 C 0.1594(3) 0.9382(6) 0.2289(4) 0.0421(16) Uani 1 1 d . .
H9A H 0.1466 0.8516 0.2362 0.063 Uiso 1 1 calc R U
H9B H 0.1673 0.9451 0.1722 0.063 Uiso 1 1 calc R U
H9C H 0.1230 0.9956 0.2268 0.063 Uiso 1 1 calc R U

loop_
_atom_site_aniso_label
_atom_site_aniso_U_11
_atom_site_aniso_U_22
_atom_site_aniso_U_33
_atom_site_aniso_U_23
_atom_site_aniso_U_13
_atom_site_aniso_U_12
Br1 0.0421(4) 0.0644(5) 0.0621(5) 0.0400(4) 0.0269(4) 0.0227(4)
Br2 0.0528(4) 0.0187(3) 0.0420(4) 0.0007(2) 0.0278(3) -0.0036(3)
Br3 0.0514(4) 0.0345(3) 0.0182(3) -0.0021(2) 0.0066(3) -0.0099(3)
Br4 0.0359(3) 0.0291(3) 0.0327(3) -0.0019(2) 0.0196(3) 0.0058(3)
S1 0.0218(7) 0.0181(7) 0.0209(7) -0.0009(5) 0.0074(6) -0.0017(5)
S2 0.0291(8) 0.0315(8) 0.0282(8) 0.0075(6) 0.0112(6) 0.0041(6)
S3 0.0289(9) 0.0823(13) 0.0237(8) 0.0093(8) 0.0043(7) 0.0024(8)
B1 0.024(4) 0.063(5) 0.040(4) 0.019(4) 0.020(3) 0.013(4)
B2 0.030(4) 0.018(3) 0.021(3) -0.002(2) 0.011(3) -0.001(3)
C1 0.022(3) 0.029(3) 0.017(3) -0.007(2) 0.009(2) -0.007(2)
C2 0.022(3) 0.041(3) 0.019(3) -0.002(2) 0.011(2) -0.001(3)
C3 0.027(3) 0.049(4) 0.019(3) -0.002(3) 0.012(2) -0.001(3)
C4 0.032(4) 0.066(5) 0.039(4) -0.022(4) 0.017(3) -0.016(4)
C5 0.041(4) 0.050(4) 0.041(4) -0.024(3) 0.030(3) -0.020(3)
C6 0.031(3) 0.031(3) 0.036(3) -0.010(3) 0.020(3) -0.005(3)
C7 0.028(3) 0.015(3) 0.039(4) -0.001(2) 0.014(3) 0.005(2)
C8 0.030(4) 0.055(4) 0.045(4) -0.011(3) 0.023(3) 0.003(3)
C9 0.037(4) 0.033(4) 0.050(4) 0.009(3) 0.009(3) 0.014(3)

loop_
_atom_type_symbol
_atom_type_description
_atom_type_scat_dispersion_real
_atom_type_scat_dispersion_imag
_atom_type_scat_source
C C 0.0033 0.0016 'International Tables Vol C Tables 4.2.6.8 and 6.1.1.4'
H H 0.0000 0.0000 'International Tables Vol C Tables 4.2.6.8 and 6.1.1.4'
B B 0.0013 0.0007 'International Tables Vol C Tables 4.2.6.8 and 6.1.1.4'
S S 0.1246 0.1234 'International Tables Vol C Tables 4.2.6.8 and 6.1.1.4'
Br Br -0.2901 2.4595 'International Tables Vol C Tables 4.2.6.8 and 6.1.1.4'

loop_
_geom_angle_atom_site_label_1
_geom_angle_atom_site_label_2
_geom_angle_atom_site_label_3
_geom_angle
C1 S1 C7 102.2(2)
C1 S1 B2 105.8(2)
C7 S1 B2 110.4(3)
C2 S2 B1 95.0(3)
C3 S3 B1 95.5(3)
S3 B1 S2 115.1(4)
S3 B1 Br1 122.8(4)
S2 B1 Br1 122.1(5)
S1 B2 Br2 112.4(3)
S1 B2 Br3 105.9(3)
Br2 B2 Br3 111.9(3)
S1 B2 Br4 103.3(3)
Br2 B2 Br4 112.7(3)
Br3 B2 Br4 110.1(3)
C6 C1 C2 120.6(5)
C6 C1 S1 122.1(4)
C2 C1 S1 117.1(4)
C1 C2 C3 119.3(5)
C1 C2 S2 123.8(4)
C3 C2 S2 116.9(4)
C4 C3 C2 120.3(6)
C4 C3 S3 122.2(5)
C2 C3 S3 117.4(5)
C3 C4 C5 119.9(6)
C3 C4 H4 120.0
C5 C4 H4 120.0
C6 C5 C4 120.1(6)
C6 C5 H5 119.9
C4 C5 H5 119.9
C1 C6 C5 119.6(6)
C1 C6 H6 120.2
C5 C6 H6 120.2
C9 C7 C8 110.0(5)
C9 C7 S1 110.3(4)
C8 C7 S1 107.5(4)
C9 C7 H7 109.7
C8 C7 H7 109.7
S1 C7 H7 109.7
C7 C8 H8A 109.5
C7 C8 H8B 109.5
H8A C8 H8B 109.5
C7 C8 H8C 109.5
H8A C8 H8C 109.5
H8B C8 H8C 109.5
C7 C9 H9A 109.5
C7 C9 H9B 109.5
H9A C9 H9B 109.5
C7 C9 H9C 109.5
H9A C9 H9C 109.5
H9B C9 H9C 109.5

loop_
_geom_bond_atom_site_label_1
_geom_bond_atom_site_label_2
_geom_bond_distance
Br1 B1 1.911(8)
Br2 B2 1.983(6)
Br3 B2 1.985(6)
Br4 B2 2.004(6)
S1 C1 1.787(5)
S1 C7 1.839(5)
S1 B2 1.972(6)
S2 C2 1.767(6)
S2 B1 1.791(7)
S3 C3 1.755(6)
S3 B1 1.776(9)
C1 C6 1.388(7)
C1 C2 1.390(7)
C2 C3 1.403(7)
C3 C4 1.379(9)
C4 C5 1.397(9)
C4 H4 0.9500
C5 C6 1.393(8)
C5 H5 0.9500
C6 H6 0.9500
C7 C9 1.505(8)
C7 C8 1.534(8)
C7 H7 1.0000
C8 H8A 0.9800
C8 H8B 0.9800
C8 H8C 0.9800
C9 H9A 0.9800
C9 H9B 0.9800
C9 H9C 0.9800
